data_7036798
loop_
_publ_author_name
'Cingolani, Andrea'
'Cesari, Cristiana'
'Zacchini, Stefano'
'Zanotti, Valerio'
'Cassani, Maria Cristina'
'Mazzoni, Rita'

_publ_section_title
;
 Straightforward synthesis of iron cyclopentadienone N-heterocyclic
 carbene complexes.
;
_journal_issue 44
_journal_name_full 'Dalton transactions (Cambridge, England : 2003)'
_journal_page_first 19063
_journal_page_last 19067
_journal_paper_doi 10.1039/c5dt03071d
_journal_volume 44
_journal_year 2015
_chemical_formula_sum 'C48 H54 Fe N2 O6'
_chemical_formula_weight 810.78
_chemical_name_systematic
; 
 ? 
;
_space_group_IT_number 14
_symmetry_cell_setting monoclinic
_symmetry_space_group_name_Hall '-P 2yn'
_symmetry_space_group_name_H-M 'P 1 21/n 1'
_atom_sites_solution_hydrogens geom
_atom_sites_solution_primary direct
_atom_sites_solution_secondary difmap
_audit_creation_method SHELXL-97
_audit_update_record
;
2015-08-03 deposited with the CCDC.
2015-10-07 downloaded from the CCDC.
;
_cell_angle_alpha 90.00
_cell_angle_beta 103.518(4)
_cell_angle_gamma 90.00
_cell_formula_units_Z 4
_cell_length_a 9.4831(7)
_cell_length_b 23.5286(19)
_cell_length_c 19.2990(16)
_cell_measurement_reflns_used 9888
_cell_measurement_temperature 100(2)
_cell_measurement_theta_max 28.8195
_cell_measurement_theta_min 2.2215
_cell_volume 4186.8(6)
_computing_cell_refinement 'APEX2 (Bruker AXS, 2006)'
_computing_data_collection 'APEX2 (Bruker AXS, 2006)'
_computing_data_reduction 'SAINT (Bruker AXS, 2004)'
_computing_molecular_graphics 'ORTEPII (Johnson, 1996)'
_computing_publication_material 'XCIF (Bruker AXS, 2001)'
_computing_structure_refinement 'SHELXL-97 (Sheldrick, 1997)'
_computing_structure_solution 'SHELXS-97 (Sheldrick, 1990)'
_diffrn_ambient_temperature 100(2)
_diffrn_measured_fraction_theta_full 1.000
_diffrn_measured_fraction_theta_max 1.000
_diffrn_measurement_device_type 'CCD area detector'
_diffrn_measurement_method 'phi and omega scans'
_diffrn_radiation_monochromator graphite
_diffrn_radiation_source 'fine-focus sealed tube'
_diffrn_radiation_type MoK\a
_diffrn_radiation_wavelength 0.71073
_diffrn_reflns_av_R_equivalents 0.0740
_diffrn_reflns_av_unetI/netI 0.0435
_diffrn_reflns_limit_h_max 11
_diffrn_reflns_limit_h_min -11
_diffrn_reflns_limit_k_max 29
_diffrn_reflns_limit_k_min -29
_diffrn_reflns_limit_l_max 23
_diffrn_reflns_limit_l_min -23
_diffrn_reflns_number 64046
_diffrn_reflns_theta_full 26.00
_diffrn_reflns_theta_max 26.00
_diffrn_reflns_theta_min 1.73
_exptl_absorpt_coefficient_mu 0.412
_exptl_absorpt_correction_T_max 0.9370
_exptl_absorpt_correction_T_min 0.9041
_exptl_absorpt_correction_type empirical
_exptl_absorpt_process_details
; 
 Data were corrected for Lorentz polarization and absorption
 effects (empirical absorption correction SADABS).
 R(int) =  0.1631 (selected reflections only, before parameter refinement)
 R(int) =  0.0898 (selected reflections only, after parameter refinement)
;
_exptl_crystal_colour orange-red
_exptl_crystal_density_diffrn 1.286
_exptl_crystal_density_method 'not measured'
_exptl_crystal_description prism
_exptl_crystal_F_000 1720
_exptl_crystal_size_max 0.25
_exptl_crystal_size_mid 0.21
_exptl_crystal_size_min 0.16
_refine_diff_density_max 1.401
_refine_diff_density_min -0.827
_refine_diff_density_rms 0.100
_refine_ls_extinction_method none
_refine_ls_goodness_of_fit_ref 1.023
_refine_ls_hydrogen_treatment constr
_refine_ls_matrix_type full
_refine_ls_number_parameters 505
_refine_ls_number_reflns 8231
_refine_ls_number_restraints 121
_refine_ls_restrained_S_all 1.075
_refine_ls_R_factor_all 0.0709
_refine_ls_R_factor_gt 0.0641
_refine_ls_shift/su_max 0.001
_refine_ls_shift/su_mean 0.000
_refine_ls_structure_factor_coef Fsqd
_refine_ls_weighting_details 'calc w=1/[\s^2^(Fo^2^)+(0.1029P)^2^+9.9609P] where P=(Fo^2^+2Fc^2^)/3'
_refine_ls_weighting_scheme calc
_refine_ls_wR_factor_gt 0.1792
_refine_ls_wR_factor_ref 0.1870
_reflns_number_gt 7230
_reflns_number_total 8231
_reflns_threshold_expression >2sigma(I)
_cod_data_source_file c5dt03071d2.cif
_cod_data_source_block 7a
_cod_depositor_comments
;
The following automatic conversions were performed:

'_symmetry_cell_setting' value 'Monoclinic' changed to 'monoclinic'
according to
/usr/data/users/saulius/crontab/automatic-downloads/rss-feeds/RSC/lib/dictionaries/cif_core.dic
dictionary named 'cif_core.dic' version 2.4.2 from 2011-04-26.

Automatic conversion script
Id: cif_fix_values 3271 2015-04-21 07:52:19Z andrius 

 Adding full bibliography for 7036797--7036801.cif.
;
_cod_original_sg_symbol_H-M P2(1)/n
_cod_database_code 7036798

loop_
_symmetry_equiv_pos_as_xyz
'x, y, z'
'-x+1/2, y+1/2, -z+1/2'
'-x, -y, -z'
'x-1/2, -y-1/2, z-1/2'

loop_
_atom_site_label
_atom_site_type_symbol
_atom_site_fract_x
_atom_site_fract_y
_atom_site_fract_z
_atom_site_U_iso_or_equiv
_atom_site_adp_type
_atom_site_occupancy
_atom_site_symmetry_multiplicity
_atom_site_calc_flag
_atom_site_refinement_flags
_atom_site_disorder_assembly
_atom_site_disorder_group
Fe1 Fe 0.68853(4) 0.135323(17) 0.54583(2) 0.01389(15) Uani 1 1 d . . .
C1 C 0.6723(3) 0.10594(14) 0.62714(17) 0.0206(6) Uani 1 1 d . . .
C2 C 0.4995(3) 0.14709(13) 0.52405(17) 0.0179(6) Uani 1 1 d . . .
O1 O 0.6564(3) 0.08628(12) 0.67935(13) 0.0317(6) Uani 1 1 d . . .
O2 O 0.3785(2) 0.15690(10) 0.51661(13) 0.0258(5) Uani 1 1 d . . .
O3 O 0.9978(2) 0.11907(9) 0.49435(12) 0.0186(4) Uani 1 1 d . . .
O4 O 0.7544(2) 0.34161(11) 0.82288(12) 0.0247(5) Uani 1 1 d . . .
O5 O 0.3104(3) 0.38776(12) 0.40160(16) 0.0410(7) Uani 1 1 d . . .
C3 C 0.9103(3) 0.15090(12) 0.51451(16) 0.0152(6) Uani 1 1 d . . .
C4 C 0.9060(3) 0.16689(13) 0.58728(16) 0.0158(6) Uani 1 1 d . . .
C5 C 0.7939(3) 0.20918(12) 0.58385(16) 0.0155(6) Uani 1 1 d . . .
C6 C 0.7219(3) 0.21737(13) 0.51008(16) 0.0159(6) Uani 1 1 d . . .
C7 C 0.7824(3) 0.17783(13) 0.46837(16) 0.0155(6) Uani 1 1 d . . .
C8 C 1.0203(3) 0.15157(13) 0.65088(16) 0.0175(6) Uani 1 1 d . . .
C9 C 1.1614(3) 0.14319(14) 0.64297(18) 0.0221(7) Uani 1 1 d . . .
H9 H 1.1818 0.1468 0.5973 0.027 Uiso 1 1 calc R . .
C10 C 1.2726(4) 0.12949(16) 0.7017(2) 0.0300(8) Uani 1 1 d . . .
H10 H 1.3684 0.1241 0.6958 0.036 Uiso 1 1 calc R . .
C11 C 1.2447(4) 0.12361(17) 0.7684(2) 0.0333(8) Uani 1 1 d . . .
H11 H 1.3206 0.1135 0.8081 0.040 Uiso 1 1 calc RD . .
C12 C 1.1054(4) 0.13251(16) 0.77730(19) 0.0300(8) Uani 1 1 d . . .
H12 H 1.0857 0.1291 0.8232 0.036 Uiso 1 1 calc R . .
C13 C 0.9951(3) 0.14643(15) 0.71892(18) 0.0226(7) Uani 1 1 d . . .
H13 H 0.9000 0.1526 0.7254 0.027 Uiso 1 1 calc R . .
C14 C 0.7746(3) 0.24409(13) 0.64529(16) 0.0162(6) Uani 1 1 d . . .
C15 C 0.8903(3) 0.27706(14) 0.68212(17) 0.0197(6) Uani 1 1 d . . .
H15 H 0.9785 0.2771 0.6668 0.024 Uiso 1 1 calc R . .
C16 C 0.8801(3) 0.30948(14) 0.74004(17) 0.0207(6) Uani 1 1 d . . .
H16 H 0.9607 0.3314 0.7643 0.025 Uiso 1 1 calc R . .
C17 C 0.7512(3) 0.31007(13) 0.76311(16) 0.0190(6) Uani 1 1 d . . .
C18 C 0.6339(3) 0.27857(14) 0.72695(17) 0.0203(6) Uani 1 1 d . . .
H18 H 0.5454 0.2792 0.7420 0.024 Uiso 1 1 calc R . .
C19 C 0.6461(3) 0.24586(14) 0.66833(17) 0.0197(6) Uani 1 1 d . . .
H19 H 0.5650 0.2244 0.6436 0.024 Uiso 1 1 calc R . .
C20 C 0.6290(4) 0.3410(2) 0.8517(2) 0.0359(9) Uani 1 1 d . . .
H20A H 0.6457 0.3653 0.8941 0.054 Uiso 1 1 calc R . .
H20B H 0.6097 0.3021 0.8648 0.054 Uiso 1 1 calc R . .
H20C H 0.5455 0.3553 0.8160 0.054 Uiso 1 1 calc R . .
C21 C 0.6112(3) 0.26112(13) 0.48168(16) 0.0177(6) Uani 1 1 d . . .
C22 C 0.4967(3) 0.25004(14) 0.42347(17) 0.0199(6) Uani 1 1 d . . .
H22 H 0.4880 0.2132 0.4027 0.024 Uiso 1 1 calc R . .
C23 C 0.3955(3) 0.29100(15) 0.39498(18) 0.0243(7) Uani 1 1 d . . .
H23 H 0.3187 0.2823 0.3551 0.029 Uiso 1 1 calc R . .
C24 C 0.4064(4) 0.34487(15) 0.4249(2) 0.0281(7) Uani 1 1 d . . .
C25 C 0.5206(4) 0.35723(15) 0.4821(2) 0.0314(8) Uani 1 1 d . . .
H25 H 0.5298 0.3943 0.5021 0.038 Uiso 1 1 calc R . .
C26 C 0.6212(4) 0.31592(14) 0.51027(19) 0.0248(7) Uani 1 1 d . . .
H26 H 0.6986 0.3249 0.5498 0.030 Uiso 1 1 calc R . .
C27 C 0.1933(5) 0.3762(2) 0.3430(2) 0.0445(11) Uani 1 1 d . . .
H27A H 0.1326 0.4102 0.3315 0.067 Uiso 1 1 calc R . .
H27B H 0.1351 0.3449 0.3552 0.067 Uiso 1 1 calc RD . .
H27C H 0.2309 0.3653 0.3017 0.067 Uiso 1 1 calc R . .
C28 C 0.7627(3) 0.17454(14) 0.38983(16) 0.0174(6) Uani 1 1 d . . .
C29 C 0.7684(3) 0.12193(14) 0.35717(17) 0.0209(6) Uani 1 1 d . . .
H29 H 0.7777 0.0881 0.3848 0.025 Uiso 1 1 calc R . .
C30 C 0.7607(3) 0.11861(16) 0.28440(18) 0.0260(7) Uani 1 1 d . . .
H30 H 0.7615 0.0825 0.2626 0.031 Uiso 1 1 calc R . .
C31 C 0.7517(3) 0.16715(17) 0.24363(18) 0.0277(8) Uani 1 1 d . . .
H31 H 0.7468 0.1646 0.1940 0.033 Uiso 1 1 calc R . .
C32 C 0.7500(3) 0.21985(16) 0.27588(18) 0.0259(7) Uani 1 1 d . . .
H32 H 0.7456 0.2535 0.2483 0.031 Uiso 1 1 calc R . .
C33 C 0.7548(3) 0.22350(14) 0.34801(17) 0.0208(6) Uani 1 1 d . . .
H33 H 0.7526 0.2598 0.3694 0.025 Uiso 1 1 calc RD . .
C34 C 0.6912(3) 0.05918(13) 0.50251(16) 0.0154(6) Uani 1 1 d . . .
N1 N 0.7879(3) 0.01662(11) 0.52326(14) 0.0176(5) Uani 1 1 d . . .
N2 N 0.5990(3) 0.03820(11) 0.44320(14) 0.0173(5) Uani 1 1 d . . .
C35 C 0.7598(3) -0.02894(13) 0.47706(18) 0.0223(7) Uani 1 1 d . . .
H35 H 0.8137 -0.0632 0.4802 0.027 Uiso 1 1 calc R . .
C36 C 0.6413(3) -0.01519(13) 0.42696(18) 0.0218(6) Uani 1 1 d . . .
H36 H 0.5950 -0.0380 0.3876 0.026 Uiso 1 1 calc R . .
C37 C 0.9073(3) 0.01620(14) 0.58664(18) 0.0229(7) Uani 1 1 d . . .
H37A H 0.9606 -0.0197 0.5888 0.034 Uiso 1 1 calc R . .
H37B H 0.8686 0.0200 0.6293 0.034 Uiso 1 1 calc R . .
H37C H 0.9728 0.0480 0.5844 0.034 Uiso 1 1 calc R . .
C38 C 0.4746(3) 0.06695(14) 0.39948(17) 0.0219(7) Uani 1 1 d . . .
H38A H 0.4276 0.0421 0.3601 0.033 Uiso 1 1 calc R . .
H38B H 0.5063 0.1020 0.3802 0.033 Uiso 1 1 calc R . .
H38C H 0.4056 0.0763 0.4285 0.033 Uiso 1 1 calc R . .
O101 O 0.2301(10) 0.3469(4) 0.5679(5) 0.119(3) Uiso 0.715(7) 1 d PDU A 1
C102 C 0.0890(11) 0.3666(4) 0.5280(7) 0.093(3) Uiso 0.715(7) 1 d PDU A 1
H10A H 0.0356 0.3855 0.5599 0.112 Uiso 0.715(7) 1 calc PR A 1
H10B H 0.0997 0.3938 0.4903 0.112 Uiso 0.715(7) 1 calc PR A 1
C103 C 0.0152(10) 0.3166(4) 0.4974(6) 0.085(2) Uiso 0.715(7) 1 d PDU A 1
H10C H -0.0424 0.3250 0.4487 0.102 Uiso 0.715(7) 1 calc PR A 1
H10D H -0.0523 0.3039 0.5264 0.102 Uiso 0.715(7) 1 calc PR A 1
C104 C 0.1204(10) 0.2710(4) 0.4944(5) 0.082(3) Uiso 0.715(7) 1 d PDU A 1
H10E H 0.0793 0.2329 0.4990 0.099 Uiso 0.715(7) 1 calc PR A 1
H10F H 0.1554 0.2728 0.4500 0.099 Uiso 0.715(7) 1 calc PR A 1
C105 C 0.2316(10) 0.2854(4) 0.5553(5) 0.074(2) Uiso 0.715(7) 1 d PDU A 1
H10G H 0.3271 0.2739 0.5475 0.088 Uiso 0.715(7) 1 calc PR A 1
H10H H 0.2157 0.2647 0.5975 0.088 Uiso 0.715(7) 1 calc PR A 1
O111 O 0.140(2) 0.3053(9) 0.5381(10) 0.112(4) Uiso 0.285(7) 1 d PDU A 2
C112 C 0.053(2) 0.2907(7) 0.4693(9) 0.107(5) Uiso 0.285(7) 1 d PDU A 2
H11A H 0.0037 0.2540 0.4717 0.128 Uiso 0.285(7) 1 calc PR A 2
H11B H 0.1159 0.2867 0.4351 0.128 Uiso 0.285(7) 1 calc PRD A 2
C113 C -0.0517(11) 0.3347(5) 0.4461(5) 0.121(6) Uiso 0.285(7) 1 d PDU A 2
H11C H -0.1492 0.3193 0.4453 0.146 Uiso 0.285(7) 1 calc PRD A 2
H11D H -0.0504 0.3453 0.3966 0.146 Uiso 0.285(7) 1 calc PRD A 2
C114 C -0.030(3) 0.3853(8) 0.4895(12) 0.110(5) Uiso 0.285(7) 1 d PDU A 2
H11E H -0.1207 0.4005 0.4987 0.132 Uiso 0.285(7) 1 calc PR A 2
H11F H 0.0230 0.4154 0.4700 0.132 Uiso 0.285(7) 1 calc PR A 2
C115 C 0.061(4) 0.3567(12) 0.5519(12) 0.110(5) Uiso 0.285(7) 1 d PDU A 2
H11G H -0.0010 0.3462 0.5844 0.132 Uiso 0.285(7) 1 calc PR A 2
H11H H 0.1338 0.3844 0.5773 0.132 Uiso 0.285(7) 1 calc PR A 2
C201 C -0.4149(12) 0.9699(6) 0.8028(8) 0.099(4) Uiso 0.598(8) 1 d PDU B 1
H20D H -0.4817 0.9807 0.7579 0.149 Uiso 0.598(8) 1 calc PR B 1
H20E H -0.4219 0.9975 0.8399 0.149 Uiso 0.598(8) 1 calc PR B 1
H20F H -0.4406 0.9320 0.8172 0.149 Uiso 0.598(8) 1 calc PR B 1
C202 C -0.2546(10) 0.9689(5) 0.7924(6) 0.073(3) Uiso 0.598(8) 1 d PDU B 1
H20G H -0.2517 0.9407 0.7547 0.087 Uiso 0.598(8) 1 calc PR B 1
H20H H -0.2360 1.0065 0.7734 0.087 Uiso 0.598(8) 1 calc PR B 1
C203 C -0.1287(16) 0.9561(10) 0.8545(9) 0.140(5) Uiso 0.598(8) 1 d PDU B 1
H20I H -0.1269 0.9166 0.8723 0.168 Uiso 0.598(8) 1 calc PR B 1
H20J H -0.1161 0.9839 0.8939 0.168 Uiso 0.598(8) 1 calc PR B 1
C204 C -0.0295(19) 0.9664(11) 0.8036(10) 0.164(5) Uiso 0.598(8) 1 d PDU B 1
H20K H -0.0293 0.9333 0.7719 0.197 Uiso 0.598(8) 1 calc PR B 1
H20L H -0.0590 1.0007 0.7741 0.197 Uiso 0.598(8) 1 calc PR B 1
C205 C 0.116(2) 0.9743(11) 0.8537(11) 0.170(5) Uiso 0.598(8) 1 d PDU B 1
H20M H 0.1744 0.9951 0.8257 0.203 Uiso 0.598(8) 1 calc PR B 1
H20N H 0.1578 0.9357 0.8612 0.203 Uiso 0.598(8) 1 calc PR B 1
C206 C 0.154(3) 1.0026(11) 0.9286(11) 0.176(7) Uiso 0.598(8) 1 d PDU B 1
H20O H 0.2591 1.0045 0.9460 0.264 Uiso 0.598(8) 1 calc PR B 1
H20P H 0.1125 0.9799 0.9617 0.264 Uiso 0.598(8) 1 calc PR B 1
H20Q H 0.1128 1.0410 0.9254 0.264 Uiso 0.598(8) 1 calc PR B 1
C211 C 0.300(3) 1.0250(13) 0.9494(14) 0.144(9) Uiso 0.402(8) 1 d PDU B 2
H21A H 0.4024 1.0183 0.9498 0.215 Uiso 0.402(8) 1 calc PR B 2
H21B H 0.2821 1.0140 0.9955 0.215 Uiso 0.402(8) 1 calc PR B 2
H21C H 0.2777 1.0654 0.9407 0.215 Uiso 0.402(8) 1 calc PR B 2
C212 C 0.202(3) 0.9889(15) 0.8890(19) 0.178(7) Uiso 0.402(8) 1 d PDU B 2
H21D H 0.2289 0.9994 0.8441 0.214 Uiso 0.402(8) 1 calc PR B 2
H21E H 0.2314 0.9487 0.8987 0.214 Uiso 0.402(8) 1 calc PR B 2
C213 C 0.035(3) 0.9903(10) 0.8736(19) 0.158(6) Uiso 0.402(8) 1 d PDU B 2
H21F H 0.0015 0.9981 0.9177 0.189 Uiso 0.402(8) 1 calc PR B 2
H21G H -0.0052 1.0199 0.8378 0.189 Uiso 0.402(8) 1 calc PR B 2
C214 C -0.012(2) 0.9307(10) 0.8448(15) 0.128(5) Uiso 0.402(8) 1 d PDU B 2
H21H H -0.0027 0.9253 0.7952 0.153 Uiso 0.402(8) 1 calc PR B 2
H21I H 0.0400 0.9001 0.8757 0.153 Uiso 0.402(8) 1 calc PR B 2
C215 C -0.1697(19) 0.9357(10) 0.8495(13) 0.099(5) Uiso 0.402(8) 1 d PDU B 2
H21J H -0.2111 0.9271 0.7986 0.119 Uiso 0.402(8) 1 calc PR B 2
H21K H -0.1726 0.8985 0.8731 0.119 Uiso 0.402(8) 1 calc PR B 2
C216 C -0.310(2) 0.9573(12) 0.8640(15) 0.135(8) Uiso 0.402(8) 1 d PDU B 2
H21L H -0.3576 0.9266 0.8841 0.202 Uiso 0.402(8) 1 calc PR B 2
H21M H -0.3737 0.9705 0.8194 0.202 Uiso 0.402(8) 1 calc PR B 2
H21N H -0.2892 0.9889 0.8980 0.202 Uiso 0.402(8) 1 calc PR B 2

loop_
_atom_site_aniso_label
_atom_site_aniso_U_11
_atom_site_aniso_U_22
_atom_site_aniso_U_33
_atom_site_aniso_U_23
_atom_site_aniso_U_13
_atom_site_aniso_U_12
Fe1 0.0115(2) 0.0139(2) 0.0169(2) -0.00069(15) 0.00444(16) -0.00038(15)
C1 0.0163(14) 0.0206(15) 0.0237(16) -0.0056(13) 0.0025(12) -0.0047(12)
C2 0.0185(15) 0.0140(14) 0.0227(15) -0.0005(12) 0.0075(12) -0.0024(11)
O1 0.0355(14) 0.0394(15) 0.0210(12) 0.0026(11) 0.0082(10) -0.0140(11)
O2 0.0148(11) 0.0248(12) 0.0395(14) -0.0014(10) 0.0096(10) 0.0012(9)
O3 0.0161(10) 0.0198(11) 0.0214(11) -0.0007(9) 0.0075(8) 0.0028(8)
O4 0.0168(11) 0.0327(13) 0.0252(12) -0.0125(10) 0.0062(9) -0.0019(9)
O5 0.0405(16) 0.0307(15) 0.0489(17) 0.0090(13) 0.0047(13) 0.0201(12)
C3 0.0133(13) 0.0136(13) 0.0192(14) 0.0010(11) 0.0051(11) -0.0030(11)
C4 0.0118(13) 0.0164(14) 0.0199(15) -0.0010(11) 0.0050(11) -0.0011(11)
C5 0.0117(13) 0.0151(14) 0.0201(15) -0.0006(11) 0.0047(11) -0.0015(11)
C6 0.0131(13) 0.0151(14) 0.0201(14) -0.0004(11) 0.0048(11) -0.0033(11)
C7 0.0135(13) 0.0152(14) 0.0189(14) 0.0004(11) 0.0059(11) -0.0019(11)
C8 0.0150(14) 0.0160(14) 0.0209(15) -0.0007(12) 0.0026(12) 0.0000(11)
C9 0.0155(15) 0.0251(16) 0.0256(16) -0.0067(13) 0.0046(12) 0.0015(12)
C10 0.0149(15) 0.038(2) 0.0349(19) -0.0088(16) 0.0007(14) 0.0074(14)
C11 0.0238(18) 0.042(2) 0.0287(18) -0.0012(16) -0.0050(14) 0.0097(16)
C12 0.0276(18) 0.038(2) 0.0228(17) 0.0042(15) 0.0028(14) 0.0041(15)
C13 0.0177(15) 0.0274(17) 0.0226(16) 0.0018(13) 0.0045(12) 0.0012(13)
C14 0.0142(13) 0.0160(14) 0.0178(14) -0.0013(11) 0.0027(11) 0.0010(11)
C15 0.0133(14) 0.0231(16) 0.0238(15) -0.0032(13) 0.0068(12) -0.0026(12)
C16 0.0125(13) 0.0260(16) 0.0230(15) -0.0041(13) 0.0031(11) -0.0041(12)
C17 0.0174(14) 0.0200(15) 0.0193(15) -0.0031(12) 0.0036(12) 0.0023(12)
C18 0.0118(14) 0.0251(16) 0.0253(16) -0.0054(13) 0.0070(12) 0.0018(12)
C19 0.0128(13) 0.0218(16) 0.0239(16) -0.0047(13) 0.0027(11) -0.0020(12)
C20 0.0196(17) 0.056(3) 0.035(2) -0.0219(18) 0.0117(15) -0.0024(16)
C21 0.0150(14) 0.0171(15) 0.0219(15) 0.0024(12) 0.0064(11) 0.0008(11)
C22 0.0167(14) 0.0198(15) 0.0238(16) 0.0002(12) 0.0063(12) -0.0001(12)
C23 0.0184(15) 0.0292(18) 0.0254(16) 0.0046(14) 0.0051(13) 0.0039(13)
C24 0.0272(17) 0.0255(17) 0.0329(18) 0.0088(15) 0.0101(14) 0.0108(14)
C25 0.037(2) 0.0175(16) 0.039(2) -0.0008(14) 0.0081(16) 0.0062(14)
C26 0.0238(16) 0.0202(16) 0.0288(17) -0.0012(13) 0.0031(13) 0.0008(13)
C27 0.041(2) 0.057(3) 0.035(2) 0.013(2) 0.0070(18) 0.027(2)
C28 0.0113(13) 0.0233(16) 0.0186(14) 0.0016(12) 0.0055(11) -0.0002(11)
C29 0.0165(14) 0.0234(16) 0.0241(16) -0.0009(13) 0.0076(12) -0.0020(12)
C30 0.0167(15) 0.0370(19) 0.0255(17) -0.0087(15) 0.0074(13) -0.0026(14)
C31 0.0158(15) 0.050(2) 0.0177(15) 0.0011(15) 0.0038(12) 0.0035(14)
C32 0.0147(14) 0.039(2) 0.0243(16) 0.0107(14) 0.0054(12) 0.0047(13)
C33 0.0134(14) 0.0252(16) 0.0236(16) 0.0022(13) 0.0042(12) 0.0015(12)
C34 0.0131(13) 0.0162(14) 0.0188(14) 0.0009(11) 0.0074(11) -0.0009(11)
N1 0.0155(12) 0.0155(12) 0.0228(13) 0.0015(10) 0.0062(10) 0.0005(10)
N2 0.0148(12) 0.0162(13) 0.0218(13) -0.0010(10) 0.0058(10) -0.0010(10)
C35 0.0211(15) 0.0144(15) 0.0338(18) -0.0006(13) 0.0112(13) 0.0002(12)
C36 0.0220(15) 0.0169(15) 0.0282(17) -0.0053(13) 0.0094(13) -0.0028(12)
C37 0.0178(15) 0.0215(16) 0.0282(17) 0.0050(13) 0.0030(13) 0.0029(12)
C38 0.0168(15) 0.0250(16) 0.0222(15) -0.0021(13) 0.0012(12) 0.0004(12)

loop_
_atom_type_symbol
_atom_type_description
_atom_type_scat_dispersion_real
_atom_type_scat_dispersion_imag
_atom_type_scat_source
C C 0.0033 0.0016 'International Tables Vol C Tables 4.2.6.8 and 6.1.1.4'
H H 0.0000 0.0000 'International Tables Vol C Tables 4.2.6.8 and 6.1.1.4'
N N 0.0061 0.0033 'International Tables Vol C Tables 4.2.6.8 and 6.1.1.4'
O O 0.0106 0.0060 'International Tables Vol C Tables 4.2.6.8 and 6.1.1.4'
Fe Fe 0.3463 0.8444 'International Tables Vol C Tables 4.2.6.8 and 6.1.1.4'

loop_
_geom_angle_atom_site_label_1
_geom_angle_atom_site_label_2
_geom_angle_atom_site_label_3
_geom_angle
C1 Fe1 C2 88.75(14)
C1 Fe1 C34 91.93(13)
C2 Fe1 C34 98.85(13)
C1 Fe1 C5 98.70(13)
C2 Fe1 C5 109.56(13)
C34 Fe1 C5 149.75(12)
C1 Fe1 C6 135.09(13)
C2 Fe1 C6 90.02(13)
C34 Fe1 C6 132.51(12)
C5 Fe1 C6 40.59(11)
C1 Fe1 C7 160.03(13)
C2 Fe1 C7 108.85(13)
C34 Fe1 C7 94.51(11)
C5 Fe1 C7 67.04(11)
C6 Fe1 C7 39.38(11)
C1 Fe1 C4 94.60(13)
C2 Fe1 C4 149.57(13)
C34 Fe1 C4 111.22(12)
C5 Fe1 C4 40.04(11)
C6 Fe1 C4 66.51(11)
C7 Fe1 C4 65.45(11)
C1 Fe1 C3 124.26(13)
C2 Fe1 C3 146.61(12)
C34 Fe1 C3 86.09(11)
C5 Fe1 C3 64.51(11)
C6 Fe1 C3 63.83(11)
C7 Fe1 C3 37.78(10)
C4 Fe1 C3 37.58(10)
O1 C1 Fe1 177.5(3)
O2 C2 Fe1 173.2(3)
C17 O4 C20 117.9(3)
C24 O5 C27 117.4(3)
O3 C3 C4 128.6(3)
O3 C3 C7 125.8(3)
C4 C3 C7 105.5(2)
O3 C3 Fe1 133.5(2)
C4 C3 Fe1 64.27(15)
C7 C3 Fe1 64.01(15)
C5 C4 C3 108.5(3)
C5 C4 C8 126.4(3)
C3 C4 C8 123.7(3)
C5 C4 Fe1 65.91(16)
C3 C4 Fe1 78.14(16)
C8 C4 Fe1 132.3(2)
C6 C5 C4 108.1(3)
C6 C5 C14 126.5(3)
C4 C5 C14 124.7(3)
C6 C5 Fe1 71.43(16)
C4 C5 Fe1 74.05(17)
C14 C5 Fe1 127.7(2)
C7 C6 C5 108.0(3)
C7 C6 C21 125.8(3)
C5 C6 C21 126.1(3)
C7 C6 Fe1 72.47(17)
C5 C6 Fe1 67.98(16)
C21 C6 Fe1 127.8(2)
C6 C7 C3 108.7(3)
C6 C7 C28 129.4(3)
C3 C7 C28 119.0(3)
C6 C7 Fe1 68.15(16)
C3 C7 Fe1 78.21(17)
C28 C7 Fe1 135.2(2)
C13 C8 C9 118.1(3)
C13 C8 C4 123.3(3)
C9 C8 C4 118.6(3)
C10 C9 C8 120.4(3)
C10 C9 H9 119.8
C8 C9 H9 119.8
C11 C10 C9 120.5(3)
C11 C10 H10 119.7
C9 C10 H10 119.7
C10 C11 C12 119.7(3)
C10 C11 H11 120.1
C12 C11 H11 120.1
C13 C12 C11 119.7(3)
C13 C12 H12 120.2
C11 C12 H12 120.2
C12 C13 C8 121.6(3)
C12 C13 H13 119.2
C8 C13 H13 119.2
C19 C14 C15 117.6(3)
C19 C14 C5 123.4(3)
C15 C14 C5 119.0(3)
C16 C15 C14 121.8(3)
C16 C15 H15 119.1
C14 C15 H15 119.1
C15 C16 C17 119.9(3)
C15 C16 H16 120.1
C17 C16 H16 120.1
O4 C17 C18 125.1(3)
O4 C17 C16 115.2(3)
C18 C17 C16 119.7(3)
C17 C18 C19 119.8(3)
C17 C18 H18 120.1
C19 C18 H18 120.1
C14 C19 C18 121.3(3)
C14 C19 H19 119.3
C18 C19 H19 119.3
O4 C20 H20A 109.5
O4 C20 H20B 109.5
H20A C20 H20B 109.5
O4 C20 H20C 109.5
H20A C20 H20C 109.5
H20B C20 H20C 109.5
C22 C21 C26 117.4(3)
C22 C21 C6 121.3(3)
C26 C21 C6 121.2(3)
C23 C22 C21 121.9(3)
C23 C22 H22 119.0
C21 C22 H22 119.0
C22 C23 C24 119.7(3)
C22 C23 H23 120.2
C24 C23 H23 120.2
O5 C24 C25 116.4(3)
O5 C24 C23 124.1(3)
C25 C24 C23 119.5(3)
C26 C25 C24 120.4(3)
C26 C25 H25 119.8
C24 C25 H25 119.8
C25 C26 C21 121.1(3)
C25 C26 H26 119.4
C21 C26 H26 119.4
O5 C27 H27A 109.5
O5 C27 H27B 109.5
H27A C27 H27B 109.5
O5 C27 H27C 109.5
H27A C27 H27C 109.5
H27B C27 H27C 109.5
C29 C28 C33 118.2(3)
C29 C28 C7 119.9(3)
C33 C28 C7 121.5(3)
C30 C29 C28 120.5(3)
C30 C29 H29 119.8
C28 C29 H29 119.8
C31 C30 C29 120.8(3)
C31 C30 H30 119.6
C29 C30 H30 119.6
C30 C31 C32 119.3(3)
C30 C31 H31 120.3
C32 C31 H31 120.3
C33 C32 C31 120.3(3)
C33 C32 H32 119.8
C31 C32 H32 119.8
C32 C33 C28 120.9(3)
C32 C33 H33 119.5
C28 C33 H33 119.5
N1 C34 N2 103.8(3)
N1 C34 Fe1 128.3(2)
N2 C34 Fe1 127.9(2)
C34 N1 C35 111.6(3)
C34 N1 C37 126.3(3)
C35 N1 C37 122.1(3)
C34 N2 C36 111.0(3)
C34 N2 C38 126.6(3)
C36 N2 C38 122.3(3)
C36 C35 N1 106.4(3)
C36 C35 H35 126.8
N1 C35 H35 126.8
C35 C36 N2 107.2(3)
C35 C36 H36 126.4
N2 C36 H36 126.4
N1 C37 H37A 109.5
N1 C37 H37B 109.5
H37A C37 H37B 109.5
N1 C37 H37C 109.5
H37A C37 H37C 109.5
H37B C37 H37C 109.5
N2 C38 H38A 109.5
N2 C38 H38B 109.5
H38A C38 H38B 109.5
N2 C38 H38C 109.5
H38A C38 H38C 109.5
H38B C38 H38C 109.5
C102 O101 C105 105.7(8)
C103 C102 O101 104.9(8)
C103 C102 H10A 110.8
O101 C102 H10A 110.8
C103 C102 H10B 110.8
O101 C102 H10B 110.8
H10A C102 H10B 108.8
C102 C103 C104 110.2(8)
C102 C103 H10C 109.6
C104 C103 H10C 109.6
C102 C103 H10D 109.6
C104 C103 H10D 109.6
H10C C103 H10D 108.1
C105 C104 C103 99.9(7)
C105 C104 H10E 111.8
C103 C104 H10E 111.8
C105 C104 H10F 111.8
C103 C104 H10F 111.8
H10E C104 H10F 109.5
C104 C105 O101 109.6(8)
C104 C105 H10G 109.7
O101 C105 H10G 109.7
C104 C105 H10H 109.7
O101 C105 H10H 109.7
H10G C105 H10H 108.2
C112 O111 C115 99.3(14)
O111 C112 C113 108.8(13)
O111 C112 H11A 109.9
C113 C112 H11A 109.9
O111 C112 H11B 109.9
C113 C112 H11B 109.9
H11A C112 H11B 108.3
C112 C113 C114 114.7(12)
C112 C113 H11C 108.6
C114 C113 H11C 108.6
C112 C113 H11D 108.6
C114 C113 H11D 108.6
H11C C113 H11D 107.6
C113 C114 C115 94.4(12)
C113 C114 H11E 112.8
C115 C114 H11E 112.8
C113 C114 H11F 112.8
C115 C114 H11F 112.8
H11E C114 H11F 110.3
C114 C115 O111 116.8(16)
C114 C115 H11G 108.1
O111 C115 H11G 108.1
C114 C115 H11H 108.1
O111 C115 H11H 108.1
H11G C115 H11H 107.3
C202 C201 H20D 109.5
C202 C201 H20E 109.5
H20D C201 H20E 109.5
C202 C201 H20F 109.5
H20D C201 H20F 109.5
H20E C201 H20F 109.5
C203 C202 C201 120.5(10)
C203 C202 H20G 107.2
C201 C202 H20G 107.2
C203 C202 H20H 107.2
C201 C202 H20H 107.2
H20G C202 H20H 106.8
C202 C203 C204 87.2(12)
C202 C203 H20I 114.1
C204 C203 H20I 114.1
C202 C203 H20J 114.1
C204 C203 H20J 114.1
H20I C203 H20J 111.3
C205 C204 C203 102.4(15)
C205 C204 H20K 111.3
C203 C204 H20K 111.3
C205 C204 H20L 111.3
C203 C204 H20L 111.3
H20K C204 H20L 109.2
C204 C205 C206 129.2(18)
C204 C205 H20M 105.0
C206 C205 H20M 105.0
C204 C205 H20N 105.0
C206 C205 H20N 105.0
H20M C205 H20N 105.9
C205 C206 H20O 109.5
C205 C206 H20P 109.5
H20O C206 H20P 109.5
C205 C206 H20Q 109.5
H20O C206 H20Q 109.5
H20P C206 H20Q 109.5
C212 C211 H21A 109.5
C212 C211 H21B 109.5
H21A C211 H21B 109.5
C212 C211 H21C 109.5
H21A C211 H21C 109.5
H21B C211 H21C 109.5
C213 C212 C211 122(2)
C213 C212 H21D 106.7
C211 C212 H21D 106.7
C213 C212 H21E 106.7
C211 C212 H21E 106.7
H21D C212 H21E 106.6
C214 C213 C212 104.3(17)
C214 C213 H21F 110.9
C212 C213 H21F 110.9
C214 C213 H21G 110.9
C212 C213 H21G 110.9
H21F C213 H21G 108.9
C215 C214 C213 96.5(16)
C215 C214 H21H 112.5
C213 C214 H21H 112.5
C215 C214 H21I 112.5
C213 C214 H21I 112.5
H21H C214 H21I 110.0
C216 C215 C214 163(2)
C216 C215 H21J 95.3
C214 C215 H21J 95.3
C216 C215 H21K 95.3
C214 C215 H21K 95.3
H21J C215 H21K 103.3
C215 C216 H21L 109.5
C215 C216 H21M 109.5
H21L C216 H21M 109.5
C215 C216 H21N 109.5
H21L C216 H21N 109.5
H21M C216 H21N 109.5

loop_
_geom_bond_atom_site_label_1
_geom_bond_atom_site_label_2
_geom_bond_distance
Fe1 C1 1.754(3)
Fe1 C2 1.765(3)
Fe1 C34 1.980(3)
Fe1 C5 2.053(3)
Fe1 C6 2.099(3)
Fe1 C7 2.156(3)
Fe1 C4 2.162(3)
Fe1 C3 2.348(3)
C1 O1 1.150(4)
C2 O2 1.146(4)
O3 C3 1.246(4)
O4 C17 1.366(4)
O4 C20 1.426(4)
O5 C24 1.363(4)
O5 C27 1.414(5)
C3 C4 1.464(4)
C3 C7 1.470(4)
C4 C5 1.446(4)
C4 C8 1.480(4)
C5 C6 1.441(4)
C5 C14 1.488(4)
C6 C7 1.435(4)
C6 C21 1.481(4)
C7 C28 1.485(4)
C8 C13 1.394(4)
C8 C9 1.397(4)
C9 C10 1.394(5)
C9 H9 0.9500
C10 C11 1.381(6)
C10 H10 0.9500
C11 C12 1.388(5)
C11 H11 0.9500
C12 C13 1.386(5)
C12 H12 0.9500
C13 H13 0.9500
C14 C19 1.393(4)
C14 C15 1.395(4)
C15 C16 1.375(4)
C15 H15 0.9500
C16 C17 1.396(4)
C16 H16 0.9500
C17 C18 1.382(4)
C18 C19 1.395(4)
C18 H18 0.9500
C19 H19 0.9500
C20 H20A 0.9800
C20 H20B 0.9800
C20 H20C 0.9800
C21 C22 1.392(4)
C21 C26 1.397(5)
C22 C23 1.380(4)
C22 H22 0.9500
C23 C24 1.387(5)
C23 H23 0.9500
C24 C25 1.384(5)
C25 C26 1.381(5)
C25 H25 0.9500
C26 H26 0.9500
C27 H27A 0.9800
C27 H27B 0.9800
C27 H27C 0.9800
C28 C29 1.396(5)
C28 C33 1.398(4)
C29 C30 1.391(5)
C29 H29 0.9500
C30 C31 1.378(5)
C30 H30 0.9500
C31 C32 1.389(5)
C31 H31 0.9500
C32 C33 1.385(5)
C32 H32 0.9500
C33 H33 0.9500
C34 N1 1.354(4)
C34 N2 1.360(4)
N1 C35 1.380(4)
N1 C37 1.460(4)
N2 C36 1.377(4)
N2 C38 1.448(4)
C35 C36 1.339(5)
C35 H35 0.9500
C36 H36 0.9500
C37 H37A 0.9800
C37 H37B 0.9800
C37 H37C 0.9800
C38 H38A 0.9800
C38 H38B 0.9800
C38 H38C 0.9800
O101 C102 1.455(10)
O101 C105 1.469(10)
C102 C103 1.425(10)
C102 H10A 0.9900
C102 H10B 0.9900
C103 C104 1.475(11)
C103 H10C 0.9900
C103 H10D 0.9900
C104 C105 1.424(10)
C104 H10E 0.9900
C104 H10F 0.9900
C105 H10G 0.9900
C105 H10H 0.9900
O111 C112 1.430(13)
O111 C115 1.475(13)
C112 C113 1.434(13)
C112 H11A 0.9900
C112 H11B 0.9900
C113 C114 1.443(14)
C113 H11C 0.9900
C113 H11D 0.9900
C114 C115 1.469(13)
C114 H11E 0.9900
C114 H11F 0.9900
C115 H11G 0.9900
C115 H11H 0.9900
C201 C202 1.579(11)
C201 H20D 0.9800
C201 H20E 0.9800
C201 H20F 0.9800
C202 C203 1.511(13)
C202 H20G 0.9900
C202 H20H 0.9900
C203 C204 1.530(14)
C203 H20I 0.9900
C203 H20J 0.9900
C204 C205 1.497(13)
C204 H20K 0.9900
C204 H20L 0.9900
C205 C206 1.556(13)
C205 H20M 0.9900
C205 H20N 0.9900
C206 H20O 0.9800
C206 H20P 0.9800
C206 H20Q 0.9800
C211 C212 1.562(14)
C211 H21A 0.9800
C211 H21B 0.9800
C211 H21C 0.9800
C212 C213 1.547(14)
C212 H21D 0.9900
C212 H21E 0.9900
C213 C214 1.538(15)
C213 H21F 0.9900
C213 H21G 0.9900
C214 C215 1.520(13)
C214 H21H 0.9900
C214 H21I 0.9900
C215 C216 1.509(13)
C215 H21J 0.9900
C215 H21K 0.9900
C216 H21L 0.9800
C216 H21M 0.9800
C216 H21N 0.9800

loop_
_geom_torsion_atom_site_label_1
_geom_torsion_atom_site_label_2
_geom_torsion_atom_site_label_3
_geom_torsion_atom_site_label_4
_geom_torsion
C2 Fe1 C1 O1 22(7)
C34 Fe1 C1 O1 -77(7)
C5 Fe1 C1 O1 132(7)
C6 Fe1 C1 O1 111(7)
C7 Fe1 C1 O1 175(100)
C4 Fe1 C1 O1 172(100)
C3 Fe1 C1 O1 -163(7)
C1 Fe1 C2 O2 47(2)
C34 Fe1 C2 O2 138(2)
C5 Fe1 C2 O2 -52(2)
C6 Fe1 C2 O2 -88(2)
C7 Fe1 C2 O2 -124(2)
C4 Fe1 C2 O2 -50(2)
C3 Fe1 C2 O2 -125(2)
C1 Fe1 C3 O3 76.4(3)
C2 Fe1 C3 O3 -113.4(3)
C34 Fe1 C3 O3 -13.3(3)
C5 Fe1 C3 O3 159.4(3)
C6 Fe1 C3 O3 -155.3(3)
C7 Fe1 C3 O3 -115.8(4)
C4 Fe1 C3 O3 119.9(4)
C1 Fe1 C3 C4 -43.5(2)
C2 Fe1 C3 C4 126.7(2)
C34 Fe1 C3 C4 -133.12(18)
C5 Fe1 C3 C4 39.54(17)
C6 Fe1 C3 C4 84.86(19)
C7 Fe1 C3 C4 124.3(2)
C1 Fe1 C3 C7 -167.80(19)
C2 Fe1 C3 C7 2.4(3)
C34 Fe1 C3 C7 102.53(18)
C5 Fe1 C3 C7 -84.81(19)
C6 Fe1 C3 C7 -39.49(17)
C4 Fe1 C3 C7 -124.3(2)
O3 C3 C4 C5 174.3(3)
C7 C3 C4 C5 -9.0(3)
Fe1 C3 C4 C5 -59.32(19)
O3 C3 C4 C8 7.0(5)
C7 C3 C4 C8 -176.2(3)
Fe1 C3 C4 C8 133.4(3)
O3 C3 C4 Fe1 -126.4(3)
C7 C3 C4 Fe1 50.35(19)
C1 Fe1 C4 C5 -98.05(19)
C2 Fe1 C4 C5 -2.7(3)
C34 Fe1 C4 C5 168.09(17)
C6 Fe1 C4 C5 39.65(17)
C7 Fe1 C4 C5 82.93(18)
C3 Fe1 C4 C5 116.7(2)
C1 Fe1 C4 C3 145.23(19)
C2 Fe1 C4 C3 -119.4(3)
C34 Fe1 C4 C3 51.37(19)
C5 Fe1 C4 C3 -116.7(2)
C6 Fe1 C4 C3 -77.06(18)
C7 Fe1 C4 C3 -33.79(16)
C1 Fe1 C4 C8 20.1(3)
C2 Fe1 C4 C8 115.5(3)
C34 Fe1 C4 C8 -73.7(3)
C5 Fe1 C4 C8 118.2(3)
C6 Fe1 C4 C8 157.8(3)
C7 Fe1 C4 C8 -158.9(3)
C3 Fe1 C4 C8 -125.1(4)
C3 C4 C5 C6 3.4(3)
C8 C4 C5 C6 170.3(3)
Fe1 C4 C5 C6 -63.78(19)
C3 C4 C5 C14 -167.6(3)
C8 C4 C5 C14 -0.8(5)
Fe1 C4 C5 C14 125.2(3)
C3 C4 C5 Fe1 67.2(2)
C8 C4 C5 Fe1 -126.0(3)
C1 Fe1 C5 C6 -157.31(18)
C2 Fe1 C5 C6 -65.5(2)
C34 Fe1 C5 C6 93.4(3)
C7 Fe1 C5 C6 37.28(16)
C4 Fe1 C5 C6 115.9(2)
C3 Fe1 C5 C6 78.78(17)
C1 Fe1 C5 C4 86.79(19)
C2 Fe1 C5 C4 178.56(18)
C34 Fe1 C5 C4 -22.5(3)
C6 Fe1 C5 C4 -115.9(2)
C7 Fe1 C5 C4 -78.62(18)
C3 Fe1 C5 C4 -37.12(16)
C1 Fe1 C5 C14 -35.0(3)
C2 Fe1 C5 C14 56.8(3)
C34 Fe1 C5 C14 -144.3(3)
C6 Fe1 C5 C14 122.3(3)
C7 Fe1 C5 C14 159.6(3)
C4 Fe1 C5 C14 -121.8(3)
C3 Fe1 C5 C14 -158.9(3)
C4 C5 C6 C7 3.7(3)
C14 C5 C6 C7 174.5(3)
Fe1 C5 C6 C7 -61.8(2)
C4 C5 C6 C21 -173.0(3)
C14 C5 C6 C21 -2.2(5)
Fe1 C5 C6 C21 121.5(3)
C4 C5 C6 Fe1 65.5(2)
C14 C5 C6 Fe1 -123.7(3)
C1 Fe1 C6 C7 151.2(2)
C2 Fe1 C6 C7 -120.58(18)
C34 Fe1 C6 C7 -18.5(2)
C5 Fe1 C6 C7 118.5(2)
C4 Fe1 C6 C7 79.36(18)
C3 Fe1 C6 C7 37.88(16)
C1 Fe1 C6 C5 32.7(3)
C2 Fe1 C6 C5 120.94(18)
C34 Fe1 C6 C5 -136.99(18)
C7 Fe1 C6 C5 -118.5(2)
C4 Fe1 C6 C5 -39.12(16)
C3 Fe1 C6 C5 -80.60(17)
C1 Fe1 C6 C21 -86.7(3)
C2 Fe1 C6 C21 1.5(3)
C34 Fe1 C6 C21 103.6(3)
C5 Fe1 C6 C21 -119.4(3)
C7 Fe1 C6 C21 122.1(3)
C4 Fe1 C6 C21 -158.6(3)
C3 Fe1 C6 C21 160.0(3)
C5 C6 C7 C3 -9.5(3)
C21 C6 C7 C3 167.3(3)
Fe1 C6 C7 C3 -68.4(2)
C5 C6 C7 C28 -169.8(3)
C21 C6 C7 C28 7.0(5)
Fe1 C6 C7 C28 131.3(3)
C5 C6 C7 Fe1 58.94(19)
C21 C6 C7 Fe1 -124.3(3)
O3 C3 C7 C6 -171.8(3)
C4 C3 C7 C6 11.3(3)
Fe1 C3 C7 C6 61.83(19)
O3 C3 C7 C28 -9.1(4)
C4 C3 C7 C28 174.0(3)
Fe1 C3 C7 C28 -135.5(3)
O3 C3 C7 Fe1 126.4(3)
C4 C3 C7 Fe1 -50.51(19)
C1 Fe1 C7 C6 -85.2(4)
C2 Fe1 C7 C6 65.5(2)
C34 Fe1 C7 C6 166.42(18)
C5 Fe1 C7 C6 -38.39(17)
C4 Fe1 C7 C6 -82.29(18)
C3 Fe1 C7 C6 -115.9(2)
C1 Fe1 C7 C3 30.7(5)
C2 Fe1 C7 C3 -178.63(18)
C34 Fe1 C7 C3 -77.67(18)
C5 Fe1 C7 C3 77.51(18)
C6 Fe1 C7 C3 115.9(2)
C4 Fe1 C7 C3 33.62(16)
C1 Fe1 C7 C28 150.3(4)
C2 Fe1 C7 C28 -59.1(3)
C34 Fe1 C7 C28 41.9(3)
C5 Fe1 C7 C28 -162.9(3)
C6 Fe1 C7 C28 -124.5(4)
C4 Fe1 C7 C28 153.2(3)
C3 Fe1 C7 C28 119.6(4)
C5 C4 C8 C13 40.8(5)
C3 C4 C8 C13 -154.3(3)
Fe1 C4 C8 C13 -48.4(4)
C5 C4 C8 C9 -137.6(3)
C3 C4 C8 C9 27.4(4)
Fe1 C4 C8 C9 133.2(3)
C13 C8 C9 C10 0.7(5)
C4 C8 C9 C10 179.1(3)
C8 C9 C10 C11 0.5(5)
C9 C10 C11 C12 -1.3(6)
C10 C11 C12 C13 0.9(6)
C11 C12 C13 C8 0.3(6)
C9 C8 C13 C12 -1.0(5)
C4 C8 C13 C12 -179.4(3)
C6 C5 C14 C19 66.8(4)
C4 C5 C14 C19 -123.8(3)
Fe1 C5 C14 C19 -27.3(4)
C6 C5 C14 C15 -113.0(3)
C4 C5 C14 C15 56.3(4)
Fe1 C5 C14 C15 152.8(2)
C19 C14 C15 C16 1.2(5)
C5 C14 C15 C16 -178.9(3)
C14 C15 C16 C17 -0.3(5)
C20 O4 C17 C18 1.8(5)
C20 O4 C17 C16 -176.1(3)
C15 C16 C17 O4 177.2(3)
C15 C16 C17 C18 -0.8(5)
O4 C17 C18 C19 -177.0(3)
C16 C17 C18 C19 0.9(5)
C15 C14 C19 C18 -1.1(5)
C5 C14 C19 C18 179.0(3)
C17 C18 C19 C14 0.1(5)
C7 C6 C21 C22 38.8(4)
C5 C6 C21 C22 -145.1(3)
Fe1 C6 C21 C22 -56.3(4)
C7 C6 C21 C26 -138.3(3)
C5 C6 C21 C26 37.8(4)
Fe1 C6 C21 C26 126.6(3)
C26 C21 C22 C23 -0.6(5)
C6 C21 C22 C23 -177.8(3)
C21 C22 C23 C24 -0.3(5)
C27 O5 C24 C25 179.7(4)
C27 O5 C24 C23 -0.4(5)
C22 C23 C24 O5 -178.6(3)
C22 C23 C24 C25 1.3(5)
O5 C24 C25 C26 178.5(3)
C23 C24 C25 C26 -1.4(6)
C24 C25 C26 C21 0.5(6)
C22 C21 C26 C25 0.5(5)
C6 C21 C26 C25 177.7(3)
C6 C7 C28 C29 -149.1(3)
C3 C7 C28 C29 52.3(4)
Fe1 C7 C28 C29 -50.9(4)
C6 C7 C28 C33 38.3(5)
C3 C7 C28 C33 -120.3(3)
Fe1 C7 C28 C33 136.5(3)
C33 C28 C29 C30 -2.5(4)
C7 C28 C29 C30 -175.3(3)
C28 C29 C30 C31 2.0(5)
C29 C30 C31 C32 -0.2(5)
C30 C31 C32 C33 -1.1(5)
C31 C32 C33 C28 0.6(5)
C29 C28 C33 C32 1.2(4)
C7 C28 C33 C32 173.9(3)
C1 Fe1 C34 N1 -60.9(3)
C2 Fe1 C34 N1 -149.9(3)
C5 Fe1 C34 N1 50.1(4)
C6 Fe1 C34 N1 111.9(3)
C7 Fe1 C34 N1 100.2(3)
C4 Fe1 C34 N1 34.8(3)
C3 Fe1 C34 N1 63.3(3)
C1 Fe1 C34 N2 121.8(3)
C2 Fe1 C34 N2 32.8(3)
C5 Fe1 C34 N2 -127.2(3)
C6 Fe1 C34 N2 -65.5(3)
C7 Fe1 C34 N2 -77.1(3)
C4 Fe1 C34 N2 -142.5(2)
C3 Fe1 C34 N2 -114.0(3)
N2 C34 N1 C35 1.8(3)
Fe1 C34 N1 C35 -176.0(2)
N2 C34 N1 C37 -177.1(3)
Fe1 C34 N1 C37 5.1(4)
N1 C34 N2 C36 -1.8(3)
Fe1 C34 N2 C36 176.0(2)
N1 C34 N2 C38 -179.8(3)
Fe1 C34 N2 C38 -1.9(4)
C34 N1 C35 C36 -1.2(4)
C37 N1 C35 C36 177.8(3)
N1 C35 C36 N2 0.0(3)
C34 N2 C36 C35 1.2(4)
C38 N2 C36 C35 179.2(3)
C105 O101 C102 C103 2.3(13)
O101 C102 C103 C104 -21.0(13)
C102 C103 C104 C105 30.8(12)
C103 C104 C105 O101 -28.7(11)
C102 O101 C105 C104 17.7(12)
C115 O111 C112 C113 6(2)
O111 C112 C113 C114 10(2)
C112 C113 C114 C115 -20(3)
C113 C114 C115 O111 25(4)
C112 O111 C115 C114 -21(4)
C201 C202 C203 C204 -177.3(14)
C202 C203 C204 C205 163.4(18)
C203 C204 C205 C206 -35(3)
C211 C212 C213 C214 -150(3)
C212 C213 C214 C215 168(2)
C213 C214 C215 C216 -4(9)
